data_4087158
loop_
_publ_author_name
'Burcher, Benjamin'
'Sanders, Kevin J.'
'Benda, Ladislav'
'Pintacuda, Guido'
'Jeanneau, Erwann'
'Danopoulos, Andreas A.'
'Braunstein, Pierre'
'Olivier-Bourbigou, H\'el\`ene'
'Breuil, Pierre-Alain R.'

_publ_section_title
;
 Straightforward Access to Stable, 16-Valence-Electron
 Phosphine-Stabilized Fe0 Olefin Complexes and Their Reactivity
;
_journal_issue 3
_journal_name_full Organometallics
_journal_page_first 605
_journal_paper_doi 10.1021/acs.organomet.6b00803
_journal_volume 36
_journal_year 2017
_chemical_formula_moiety 'C14 H36 Fe1 O1 P2 Si2'
_chemical_formula_sum 'C14 H36 Fe O P2 Si2'
_chemical_formula_weight 394.41
_space_group_IT_number 15
_symmetry_cell_setting monoclinic
_symmetry_space_group_name_Hall '-I 2yc'
_symmetry_space_group_name_H-M 'I 1 2/c 1'
_atom_sites_solution_hydrogens difmap
_atom_sites_solution_primary direct
_cell_angle_alpha 90
_cell_angle_beta 117.934(3)
_cell_angle_gamma 90
_cell_formula_units_Z 4
_cell_length_a 15.5080(3)
_cell_length_b 9.75868(12)
_cell_length_c 15.9993(3)
_cell_measurement_reflns_used 14897
_cell_measurement_temperature 150
_cell_measurement_theta_max 29.1260
_cell_measurement_theta_min 3.2840
_cell_volume 2139.19(9)
_computing_cell_refinement 'CrysAlisPro 1.171.38.41 (Rigaku OD, 2015)'
_computing_data_collection 'CrysAlisPro 1.171.38.41 (Rigaku OD, 2015)'
_computing_data_reduction 'CrysAlisPro 1.171.38.41 (Rigaku OD, 2015)'
_computing_molecular_graphics 'CAMERON (Watkin et al., 1996)'
_computing_publication_material 'CRYSTALS (Betteridge et al., 2003)'
_computing_structure_refinement 'CRYSTALS (Betteridge et al., 2003)'
_computing_structure_solution 'SIR97 (Altomare et al., 1999)'
_diffrn_ambient_temperature 150
_diffrn_detector 'CCD plate'
_diffrn_detector_area_resol_mean 15.9897
_diffrn_detector_type Eos
_diffrn_measured_fraction_theta_full 0.997
_diffrn_measured_fraction_theta_max 0.941
_diffrn_measurement_device 'four-circle diffractometer'
_diffrn_measurement_device_type 'Xcalibur, Eos, Nova'
_diffrn_measurement_method \w
_diffrn_radiation_monochromator mirror
_diffrn_radiation_probe x-ray
_diffrn_radiation_type 'Mo K\a'
_diffrn_radiation_wavelength 0.71073
_diffrn_reflns_av_R_equivalents 0.032
_diffrn_reflns_limit_h_max 20
_diffrn_reflns_limit_h_min -20
_diffrn_reflns_limit_k_max 13
_diffrn_reflns_limit_k_min -13
_diffrn_reflns_limit_l_max 21
_diffrn_reflns_limit_l_min -21
_diffrn_reflns_number 27454
_diffrn_reflns_theta_full 25.136
_diffrn_reflns_theta_max 29.228
_diffrn_reflns_theta_min 2.882
_diffrn_source 'micro-focus sealed X-ray tube'
_diffrn_source_type 'Mova (Mo) X-ray Source'
_diffrn_standards_number 0
_exptl_absorpt_coefficient_mu 0.962
_exptl_absorpt_correction_T_max 0.771
_exptl_absorpt_correction_T_min 0.602
_exptl_absorpt_correction_type gaussian
_exptl_absorpt_process_details
;
CrysAlisPro 1.171.38.41 (Rigaku Oxford Diffraction, 2015)
Numerical absorption correction based on gaussian integration over
            a multifaceted crystal model
Empirical absorption correction using spherical harmonics,
 implemented in SCALE3 ABSPACK scaling algorithm.
;
_exptl_crystal_colour black
_exptl_crystal_density_diffrn 1.225
_exptl_crystal_density_method 'not measured'
_exptl_crystal_description plate
_exptl_crystal_F_000 848
_exptl_crystal_size_max 0.500
_exptl_crystal_size_mid 0.426
_exptl_crystal_size_min 0.203
_refine_diff_density_max 0.45
_refine_diff_density_min -0.33
_refine_ls_extinction_method None
_refine_ls_goodness_of_fit_ref 1.1663
_refine_ls_hydrogen_treatment constr
_refine_ls_matrix_type full
_refine_ls_number_parameters 92
_refine_ls_number_reflns 2723
_refine_ls_number_restraints 0
_refine_ls_R_factor_all 0.0332
_refine_ls_R_factor_gt 0.0286
_refine_ls_shift/su_max 0.0010560
_refine_ls_shift/su_mean 0.0000782
_refine_ls_structure_factor_coef Fsqd
_refine_ls_weighting_details
;
 Method, part 1, Chebychev polynomial, (Watkin, 1994, Prince, 1982) 
 [weight] = 1.0/[A~0~*T~0~(x)+A~1~*T~1~(x) ... +A~n-1~]*T~n-1~(x)] 
 where A~i~ are the Chebychev coefficients listed below and x= Fcalc/Fmax 
 Method = Robust Weighting (Prince, 1982) 
 W = [weight] * [1-(deltaF/6*sigmaF)^2^]^2^ 
 A~i~ are: 
 734. 0.103E+04 575. 180. 
;
_refine_ls_weighting_scheme calc
_refine_ls_wR_factor_all 0.0574
_refine_ls_wR_factor_gt 0.0546
_refine_ls_wR_factor_ref 0.0571
_reflns_limit_h_max 18
_reflns_limit_h_min -20
_reflns_limit_k_max 13
_reflns_limit_k_min 0
_reflns_limit_l_max 21
_reflns_limit_l_min 0
_reflns_number_gt 2453
_reflns_number_total 2728
_reflns_threshold_expression I>2.0\s(I)
_oxford_diffrn_Wilson_B_factor 1.52
_oxford_diffrn_Wilson_scale 0.08
_oxford_refine_ls_r_factor_ref 0.0331
_oxford_refine_ls_scale 3.47(2)
_oxford_reflns_number_all 2724
_oxford_reflns_threshold_expression_ref I>-3.0\s(I)
_cod_data_source_file om6b00803_si_002.cif
_cod_data_source_block 1
_cod_original_sg_symbol_H-M 'I 1 2/c 1 '
_cod_original_formula_sum 'C14 H36 Fe1 O1 P2 Si2'
_cod_database_code 4087158
_oxdiff_exptl_absorpt_empirical_full_min 0.699
_oxdiff_exptl_absorpt_empirical_full_max 1.377
_oxdiff_exptl_absorpt_empirical_details
;
Empirical correction (ABSPACK) includes:
- Absorption correction using spherical harmonics
- Frame scaling
;

loop_
_symmetry_equiv_pos_as_xyz
x,y,z
-x,-y,-z
x+1/2,y+1/2,z+1/2
-x+1/2,-y+1/2,-z+1/2
-x,y,-z+1/2
x,-y,z+1/2
-x+1/2,y+1/2,-z+1
x+1/2,-y+1/2,z+1

loop_
_atom_site_label
_atom_site_type_symbol
_atom_site_fract_x
_atom_site_fract_y
_atom_site_fract_z
_atom_site_U_iso_or_equiv
_atom_site_occupancy
_atom_site_adp_type
_atom_site_refinement_flags_posn
_atom_site_refinement_flags_adp
C1 C 0.58981(14) 0.73234(19) 0.68620(13) 0.0286 1.0000 Uani . .
C2 C 0.52526(13) 0.84645(18) 0.66158(12) 0.0244 1.0000 Uani . .
C3 C 0.69495(14) 1.0078(2) 0.81116(14) 0.0340 1.0000 Uani . .
C4 C 0.56802(16) 1.1333(2) 0.61615(14) 0.0348 1.0000 Uani . .
C5 C 0.26598(14) 0.6361(2) 0.57151(14) 0.0383 1.0000 Uani . .
C6 C 0.35715(15) 0.4076(2) 0.68605(16) 0.0370 1.0000 Uani . .
C7 C 0.41541(15) 0.4981(2) 0.55371(14) 0.0377 1.0000 Uani . .
Fe1 Fe 0.5000 0.71739(3) 0.7500 0.0207 1.0000 Uani S T
Si1 Si 0.56942(4) 1.01870(5) 0.71009(3) 0.0231 1.0000 Uani . .
O1 O 0.5000 1.09142(18) 0.7500 0.0295 1.0000 Uani S T
P1 P 0.38824(3) 0.56562(5) 0.64534(3) 0.0239 1.0000 Uani . .
H31 H 0.2412 0.6750 0.6103 0.0462 1.0000 Uiso R .
H32 H 0.2700 0.7048 0.5314 0.0462 1.0000 Uiso R .
H33 H 0.2237 0.5650 0.5340 0.0462 1.0000 Uiso R .
H41 H 0.4783 0.4571 0.5825 0.0471 1.0000 Uiso R .
H42 H 0.4143 0.5714 0.5142 0.0471 1.0000 Uiso R .
H43 H 0.3680 0.4316 0.5168 0.0471 1.0000 Uiso R .
H51 H 0.4152 0.3597 0.7265 0.0451 1.0000 Uiso R .
H52 H 0.3221 0.4291 0.7197 0.0451 1.0000 Uiso R .
H53 H 0.3178 0.3519 0.6330 0.0451 1.0000 Uiso R .
H71 H 0.4749 0.8463 0.5979 0.0304 1.0000 Uiso R .
H101 H 0.5913 1.2215 0.6421 0.0419 1.0000 Uiso R .
H102 H 0.6092 1.0958 0.5929 0.0419 1.0000 Uiso R .
H103 H 0.5034 1.1410 0.5658 0.0419 1.0000 Uiso R .
H111 H 0.7172 1.0969 0.8357 0.0409 1.0000 Uiso R .
H112 H 0.6940 0.9517 0.8592 0.0409 1.0000 Uiso R .
H113 H 0.7376 0.9689 0.7902 0.0409 1.0000 Uiso R .
H1 H 0.6595 0.7425 0.7272 0.0500 1.0000 Uiso R .
H2 H 0.5750 0.6588 0.6362 0.0500 1.0000 Uiso R .

loop_
_atom_site_aniso_label
_atom_site_aniso_U_11
_atom_site_aniso_U_22
_atom_site_aniso_U_33
_atom_site_aniso_U_23
_atom_site_aniso_U_13
_atom_site_aniso_U_12
C1 0.0344(9) 0.0245(8) 0.0361(9) -0.0013(7) 0.0240(8) -0.0014(7)
C2 0.0280(8) 0.0252(8) 0.0214(8) 0.0009(6) 0.0128(7) -0.0012(7)
C3 0.0311(9) 0.0316(10) 0.0355(10) -0.0015(8) 0.0123(8) -0.0011(8)
C4 0.0469(12) 0.0284(9) 0.0348(10) 0.0035(8) 0.0240(9) -0.0014(8)
C5 0.0285(10) 0.0413(11) 0.0341(10) -0.0037(9) 0.0057(8) 0.0062(9)
C6 0.0328(10) 0.0269(9) 0.0495(12) -0.0004(9) 0.0179(9) -0.0048(8)
C7 0.0348(10) 0.0452(12) 0.0309(10) -0.0109(9) 0.0134(8) -0.0004(9)
Fe1 0.02325(17) 0.01850(16) 0.02245(17) 0.0000 0.01251(14) 0.0000
Si1 0.0263(2) 0.0211(2) 0.0244(2) 0.00137(18) 0.01392(19) -0.00038(18)
O1 0.0360(10) 0.0206(8) 0.0399(10) 0.0000 0.0244(9) 0.0000
P1 0.0224(2) 0.0230(2) 0.0247(2) -0.00184(17) 0.00977(17) 0.00059(17)

loop_
_atom_type_symbol
_atom_type_scat_dispersion_real
_atom_type_scat_dispersion_imag
_atom_type_scat_Cromer_Mann_a1
_atom_type_scat_Cromer_Mann_b1
_atom_type_scat_Cromer_Mann_a2
_atom_type_scat_Cromer_Mann_b2
_atom_type_scat_Cromer_Mann_a3
_atom_type_scat_Cromer_Mann_b3
_atom_type_scat_Cromer_Mann_a4
_atom_type_scat_Cromer_Mann_b4
_atom_type_scat_Cromer_Mann_c
_atom_type_scat_source
C 0.0033 0.0016 2.3100 20.8439 1.0200 10.2075 1.5886 0.5687 0.8650 51.6512 0.2156 'International Tables Vol C 4.2.6.8 and 6.1.1.4'
H 0.0000 0.0000 0.4930 10.5109 0.3229 26.1257 0.1402 3.1424 0.0408 57.7998 0.0030 'International Tables Vol C 4.2.6.8 and 6.1.1.4'
O 0.0106 0.0060 3.0485 13.2771 2.2868 5.7011 1.5463 0.3239 0.8670 32.9089 0.2508 'International Tables Vol C 4.2.6.8 and 6.1.1.4'
Si 0.0817 0.0704 6.2915 2.4386 3.0353 32.3337 1.9891 0.6785 1.5410 81.6937 1.1407 'International Tables Vol C 4.2.6.8 and 6.1.1.4'
P 0.1023 0.0942 6.4345 1.9067 4.1791 27.1570 1.7800 0.5260 1.4908 68.1645 1.1149 'International Tables Vol C 4.2.6.8 and 6.1.1.4'
Fe 0.3463 0.8444 11.7695 4.7611 7.3573 0.3072 3.5222 15.3535 2.3045 76.8805 1.0369 'International Tables Vol C 4.2.6.8 and 6.1.1.4'
Ni 0.3393 1.1124 12.8376 3.8785 7.2920 0.2565 4.4438 12.1763 2.3800 66.3421 1.0341 'International Tables Vol C 4.2.6.8 and 6.1.1.4'

loop_
_geom_angle_atom_site_label_1
_geom_angle_site_symmetry_1
_geom_angle_atom_site_label_2
_geom_angle_atom_site_label_3
_geom_angle_site_symmetry_3
_geom_angle
_geom_angle_publ_flag
C2 . C1 Fe1 . 69.23(10) yes
C2 . C1 H1 . 121.5 no
Fe1 . C1 H1 . 117.7 no
C2 . C1 H2 . 117.6 no
Fe1 . C1 H2 . 112.3 no
H1 . C1 H2 . 111.9 no
C1 . C2 Fe1 . 70.59(10) yes
C1 . C2 Si1 . 121.47(13) yes
Fe1 . C2 Si1 . 114.85(8) yes
C1 . C2 H71 . 114.4 no
Fe1 . C2 H71 . 114.2 no
Si1 . C2 H71 . 114.2 no
Si1 . C3 H111 . 109.7 no
Si1 . C3 H112 . 109.2 no
H111 . C3 H112 . 109.5 no
Si1 . C3 H113 . 109.5 no
H111 . C3 H113 . 109.5 no
H112 . C3 H113 . 109.5 no
Si1 . C4 H101 . 109.4 no
Si1 . C4 H102 . 109.2 no
H101 . C4 H102 . 109.5 no
Si1 . C4 H103 . 109.9 no
H101 . C4 H103 . 109.5 no
H102 . C4 H103 . 109.5 no
P1 . C5 H31 . 110.0 no
P1 . C5 H32 . 109.0 no
H31 . C5 H32 . 109.5 no
P1 . C5 H33 . 109.4 no
H31 . C5 H33 . 109.5 no
H32 . C5 H33 . 109.5 no
P1 . C6 H51 . 109.6 no
P1 . C6 H52 . 109.4 no
H51 . C6 H52 . 109.5 no
P1 . C6 H53 . 109.4 no
H51 . C6 H53 . 109.5 no
H52 . C6 H53 . 109.5 no
P1 . C7 H41 . 109.5 no
P1 . C7 H42 . 108.9 no
H41 . C7 H42 . 109.5 no
P1 . C7 H43 . 110.1 no
H41 . C7 H43 . 109.5 no
H42 . C7 H43 . 109.5 no
C1 . Fe1 C1 5_656 171.96(10) yes
C1 . Fe1 C2 . 40.17(7) yes
C1 5_656 Fe1 C2 . 132.73(7) yes
C1 . Fe1 C2 5_656 132.73(7) yes
C1 5_656 Fe1 C2 5_656 40.17(7) yes
C2 . Fe1 C2 5_656 104.79(10) yes
C1 . Fe1 P1 5_656 87.31(5) yes
C1 5_656 Fe1 P1 5_656 97.89(5) yes
C2 . Fe1 P1 5_656 124.90(5) yes
C2 5_656 Fe1 P1 5_656 102.37(5) yes
C1 . Fe1 P1 . 97.89(5) yes
C1 5_656 Fe1 P1 . 87.31(5) yes
C2 . Fe1 P1 . 102.37(5) yes
C2 5_656 Fe1 P1 . 124.90(5) yes
P1 5_656 Fe1 P1 . 99.75(3) yes
C4 . Si1 C3 . 110.29(9) yes
C4 . Si1 C2 . 110.23(8) yes
C3 . Si1 C2 . 110.17(9) yes
C4 . Si1 O1 . 106.91(8) yes
C3 . Si1 O1 . 107.16(7) yes
C2 . Si1 O1 . 111.99(8) yes
Si1 . O1 Si1 5_656 128.97(11) yes
C5 . P1 C7 . 100.12(10) yes
C5 . P1 C6 . 100.39(10) yes
C7 . P1 C6 . 100.39(10) yes
C5 . P1 Fe1 . 115.26(7) yes
C7 . P1 Fe1 . 116.00(7) yes
C6 . P1 Fe1 . 121.32(7) yes

loop_
_geom_bond_atom_site_label_1
_geom_bond_atom_site_label_2
_geom_bond_site_symmetry_2
_geom_bond_distance
_geom_bond_publ_flag
C1 C2 . 1.424(2) yes
C1 Fe1 . 2.0820(17) yes
C1 H1 . 0.971 no
C1 H2 . 1.018 no
C2 Fe1 . 2.0640(17) yes
C2 Si1 . 1.8436(18) yes
C2 H71 . 0.950 no
C3 Si1 . 1.8618(19) yes
C3 H111 . 0.950 no
C3 H112 . 0.950 no
C3 H113 . 0.950 no
C4 Si1 . 1.8654(19) yes
C4 H101 . 0.950 no
C4 H102 . 0.950 no
C4 H103 . 0.950 no
C5 P1 . 1.8343(19) yes
C5 H31 . 0.950 no
C5 H32 . 0.950 no
C5 H33 . 0.950 no
C6 P1 . 1.824(2) yes
C6 H51 . 0.950 no
C6 H52 . 0.950 no
C6 H53 . 0.950 no
C7 P1 . 1.8276(19) yes
C7 H41 . 0.950 no
C7 H42 . 0.950 no
C7 H43 . 0.950 no
Fe1 P1 5_656 2.2983(5) yes
Fe1 P1 . 2.2983(5) yes
Si1 O1 . 1.6476(9) yes
